data_7027428
loop_
_publ_author_name
'Bellamy, Dena'
'Connelly, Neil G.'
'Hicks, Owen M.'
'Orpen, A. Guy'

_publ_section_title
;
 Triphenylboron adducts of redox-active cyanomanganese
 ligands&#x200A;&#x2020;
;
_journal_issue 18
_journal_name_full 'Journal of the Chemical Society, Dalton Transactions'
_journal_page_first 3185
_journal_paper_doi 10.1039/a902478f
_journal_year 1999
_chemical_formula_sum 'C43 H37 B Mn N2 O4 P'
_chemical_formula_weight 742.45
_chemical_name_systematic
; 
 ? 
;
_space_group_IT_number 14
_symmetry_cell_setting monoclinic
_symmetry_space_group_name_Hall '-P 2ybc'
_symmetry_space_group_name_H-M 'P 1 21/c 1'
_atom_sites_solution_hydrogens geom
_atom_sites_solution_primary direct
_atom_sites_solution_secondary difmap
_audit_creation_method SHELXL
_cell_angle_alpha 90.00
_cell_angle_beta 96.06(2)
_cell_angle_gamma 90.00
_cell_formula_units_Z 8
_cell_length_a 10.100(3)
_cell_length_b 17.727(5)
_cell_length_c 42.363(9)
_cell_measurement_temperature 293(2)
_cell_volume 7542(3)
_computing_structure_refinement 'SHELXL-93 (Sheldrick, 1993)'
_computing_structure_solution 'SHELXS-86 (Sheldrick, 1990)'
_diffrn_ambient_temperature 293(2)
_diffrn_radiation_monochromator graphite
_diffrn_radiation_source 'fine-focus sealed tube'
_diffrn_radiation_type MoK\a
_diffrn_radiation_wavelength 0.71073
_diffrn_reflns_av_R_equivalents 0.0596
_diffrn_reflns_av_sigmaI/netI 0.0723
_diffrn_reflns_limit_h_max 10
_diffrn_reflns_limit_h_min -11
_diffrn_reflns_limit_k_max 14
_diffrn_reflns_limit_k_min -19
_diffrn_reflns_limit_l_max 46
_diffrn_reflns_limit_l_min -47
_diffrn_reflns_number 27335
_diffrn_reflns_theta_max 23.26
_diffrn_reflns_theta_min 1.50
_exptl_absorpt_coefficient_mu 0.437
_exptl_absorpt_correction_T_max .916
_exptl_absorpt_correction_T_min .736
_exptl_absorpt_correction_type empirical
_exptl_crystal_colour brown
_exptl_crystal_density_diffrn 1.305
_exptl_crystal_description tablet
_exptl_crystal_F_000 3088
_exptl_crystal_size_max .5
_exptl_crystal_size_mid .2
_exptl_crystal_size_min .2
_refine_diff_density_max 0.427
_refine_diff_density_min -0.313
_refine_diff_density_rms 0.050
_refine_ls_extinction_method none
_refine_ls_goodness_of_fit_all 1.019
_refine_ls_goodness_of_fit_obs 1.167
_refine_ls_matrix_type full
_refine_ls_number_parameters 926
_refine_ls_number_reflns 10652
_refine_ls_number_restraints 18
_refine_ls_restrained_S_all 1.032
_refine_ls_restrained_S_obs 1.188
_refine_ls_R_factor_all 0.1244
_refine_ls_R_factor_obs 0.0663
_refine_ls_shift/esd_max 0.001
_refine_ls_shift/esd_mean 0.000
_refine_ls_structure_factor_coef Fsqd
_refine_ls_weighting_details 'w=1/[\s^2^(Fo^2^)+(0.0739P)^2^+5.5631P] where P=(Fo^2^+2Fc^2^)/3'
_refine_ls_weighting_scheme calc
_refine_ls_wR_factor_all 0.1737
_refine_ls_wR_factor_obs 0.1491
_reflns_number_observed 6315
_reflns_number_total 10652
_reflns_observed_criterion >2sigma(I)
_cod_data_source_file 902478Fsup1.cif
_cod_data_source_block summer95
_cod_depositor_comments
;
The following automatic conversions were performed:

'_symmetry_cell_setting' tag value 'monoclinic1' was replaced with
'monoclinic' value as specified in the replacement file
'/home/robertas/cod-tools/perl-scripts/inputs/replacement_values.lst'.

Automatic conversion script
Id: cif_fix_values 3143 2015-03-26 13:38:13Z robertas 

The following automatic conversions were performed:

'_refine_ls_weighting_scheme' value 'calc
w=1/[\s^2^(Fo^2^)+(0.0739P)^2^+5.5631P] where P=(Fo^2^+2Fc^2^)/3' was
changed to 'calc'. New tag '_refine_ls_weighting_details' was
created. The value of the new tag was set to
'w=1/[\s^2^(Fo^2^)+(0.0739P)^2^+5.5631P] where P=(Fo^2^+2Fc^2^)/3'.

Automatic conversion script
Id: cif_fix_values 3143 2015-03-26 13:38:13Z robertas 
;
_cod_original_cell_volume 7542.7(36)
_cod_original_sg_symbol_H-M P2(1)/c
_cod_database_code 7027428

loop_
_symmetry_equiv_pos_as_xyz
'x, y, z'
'-x, y+1/2, -z+1/2'
'-x, -y, -z'
'x, -y-1/2, z-1/2'

loop_
_atom_site_aniso_label
_atom_site_aniso_U_11
_atom_site_aniso_U_22
_atom_site_aniso_U_33
_atom_site_aniso_U_23
_atom_site_aniso_U_13
_atom_site_aniso_U_12
Mn1A 0.0629(5) 0.0596(5) 0.0462(5) 0.0027(4) -0.0005(4) 0.0009(4)
P1A 0.0565(9) 0.0618(9) 0.0474(8) 0.0025(7) 0.0011(6) -0.0020(7)
O1A 0.066(3) 0.189(5) 0.103(4) 0.043(3) -0.010(3) -0.026(3)
O2A 0.059(2) 0.069(2) 0.064(2) 0.015(2) 0.008(2) 0.004(2)
O3A 0.066(2) 0.069(2) 0.044(2) 0.004(2) 0.007(2) -0.011(2)
O4A 0.066(2) 0.060(2) 0.059(2) -0.001(2) -0.002(2) -0.004(2)
N1A 0.089(3) 0.071(3) 0.052(3) -0.001(3) 0.009(3) 0.003(3)
N2A 0.066(3) 0.085(3) 0.054(3) 0.019(2) 0.003(2) 0.001(3)
C2A 0.075(4) 0.059(4) 0.060(4) 0.006(3) 0.010(3) 0.005(3)
C3A 0.106(5) 0.072(4) 0.063(4) 0.012(3) -0.010(4) 0.016(4)
C4A 0.075(4) 0.072(5) 0.110(6) -0.017(4) -0.029(4) 0.006(4)
C5A 0.077(5) 0.081(5) 0.096(6) 0.011(4) 0.019(4) 0.017(4)
C6A 0.091(5) 0.072(4) 0.062(4) -0.001(3) 0.000(3) 0.015(4)
C7A 0.080(4) 0.054(4) 0.082(5) 0.007(3) 0.007(3) -0.004(3)
C8A 0.120(6) 0.078(5) 0.142(7) 0.006(4) 0.022(5) -0.013(4)
C21A 0.085(4) 0.098(5) 0.036(3) -0.002(3) 0.017(3) 0.010(4)
C22A 0.085(5) 0.103(6) 0.077(5) 0.006(4) 0.007(4) -0.005(4)
C23A 0.114(7) 0.124(7) 0.086(5) 0.020(5) 0.008(5) -0.020(6)
C24A 0.097(6) 0.195(10) 0.064(5) 0.045(6) 0.006(5) -0.010(7)
C25A 0.114(7) 0.198(10) 0.053(5) 0.018(5) 0.011(5) 0.055(6)
C26A 0.107(6) 0.136(6) 0.057(4) -0.006(4) 0.001(4) 0.035(5)
C27A 0.052(3) 0.075(4) 0.076(4) 0.008(4) 0.006(3) 0.001(3)
C28A 0.089(5) 0.082(5) 0.109(6) 0.005(5) -0.018(4) 0.015(4)
C29A 0.120(6) 0.080(6) 0.166(9) 0.016(6) -0.023(6) 0.011(4)
C30A 0.089(6) 0.097(7) 0.169(10) 0.064(7) 0.008(6) 0.015(5)
C31A 0.076(5) 0.147(7) 0.097(6) 0.066(6) 0.005(4) 0.028(5)
C32A 0.077(4) 0.104(5) 0.069(4) 0.014(4) 0.005(3) 0.014(4)
C33A 0.055(3) 0.063(3) 0.039(3) -0.002(3) 0.006(2) -0.010(3)
C34A 0.055(4) 0.091(5) 0.061(4) -0.003(3) 0.013(3) -0.012(3)
C35A 0.075(5) 0.105(5) 0.084(5) -0.013(4) 0.030(4) 0.008(4)
C36A 0.082(5) 0.090(5) 0.091(5) -0.031(4) 0.021(4) -0.013(4)
C37A 0.060(4) 0.095(5) 0.077(4) -0.015(4) 0.003(3) -0.012(3)
C38A 0.052(3) 0.072(4) 0.056(3) -0.006(3) 0.008(3) -0.001(3)
C39A 0.058(4) 0.055(3) 0.055(4) 0.003(3) 0.000(3) -0.009(3)
C40A 0.072(4) 0.109(5) 0.055(4) -0.003(3) 0.004(3) -0.017(3)
C41A 0.089(5) 0.142(6) 0.056(4) 0.010(4) -0.019(4) -0.025(4)
C42A 0.060(4) 0.120(6) 0.107(6) 0.002(5) -0.006(4) -0.008(4)
C43A 0.085(5) 0.113(6) 0.088(5) -0.023(4) 0.018(4) -0.020(4)
C44A 0.067(4) 0.094(5) 0.059(4) -0.012(3) 0.006(3) -0.016(3)
Mn1B 0.0616(5) 0.0586(5) 0.0657(6) 0.0062(4) -0.0139(4) 0.0002(4)
P1B 0.0692(10) 0.0612(10) 0.0581(9) 0.0072(7) -0.0092(7) -0.0032(7)
O1B 0.109(4) 0.088(4) 0.248(7) 0.030(4) -0.001(4) -0.023(3)
O2B 0.073(3) 0.069(2) 0.074(3) 0.004(2) 0.004(2) -0.008(2)
O3B 0.075(2) 0.061(2) 0.081(3) 0.012(2) 0.001(2) -0.004(2)
O4B 0.105(3) 0.099(3) 0.058(2) 0.001(2) -0.009(2) 0.006(2)
N1B 0.063(3) 0.063(3) 0.049(3) -0.003(2) -0.003(2) 0.005(2)
B1B 0.050(4) 0.063(4) 0.040(3) 0.000(3) -0.006(3) 0.008(3)
N2B 0.080(4) 0.062(4) 0.146(5) 0.021(3) -0.014(3) -0.006(3)
C2B 0.060(3) 0.058(4) 0.060(4) -0.002(3) 0.001(3) 0.002(3)
C3B 0.057(4) 0.231(12) 0.101(6) -0.035(8) -0.019(4) 0.016(6)
C4B 0.106(7) 0.113(8) 0.174(11) -0.026(8) 0.011(7) 0.013(6)
C5B 0.093(6) 0.114(8) 0.131(7) 0.047(7) 0.018(6) 0.011(5)
C6B 0.064(4) 0.188(9) 0.102(6) -0.042(7) 0.008(4) -0.003(5)
C7B 0.114(6) 0.073(5) 0.121(7) 0.022(5) 0.005(5) 0.033(4)
C8B 0.132(8) 0.133(9) 0.397(20) 0.025(10) -0.014(9) 0.030(7)
C9B 0.060(4) 0.055(3) 0.050(3) -0.016(3) 0.002(3) 0.004(3)
C10B 0.058(4) 0.088(4) 0.061(4) -0.007(3) -0.002(3) 0.002(3)
C11B 0.074(4) 0.107(6) 0.081(5) -0.009(4) 0.011(4) -0.017(4)
C12B 0.104(6) 0.085(5) 0.078(5) -0.016(4) 0.023(4) -0.028(4)
C13B 0.130(6) 0.060(4) 0.073(4) 0.001(3) 0.021(4) 0.001(4)
C14B 0.082(4) 0.073(4) 0.064(4) -0.001(3) 0.009(3) 0.012(3)
C15B 0.059(4) 0.069(4) 0.037(3) 0.002(3) -0.003(2) 0.008(3)
C16B 0.067(4) 0.082(4) 0.056(3) -0.007(3) 0.001(3) 0.021(3)
C17B 0.087(5) 0.096(5) 0.067(4) -0.006(3) 0.009(4) 0.031(4)
C18B 0.085(5) 0.115(6) 0.077(5) 0.005(4) 0.031(4) 0.047(5)
C19B 0.059(4) 0.130(7) 0.105(5) 0.007(5) 0.027(4) 0.009(4)
C20B 0.062(4) 0.084(4) 0.081(4) 0.001(3) 0.013(3) 0.009(3)
C21B 0.037(3) 0.069(4) 0.049(3) -0.002(3) 0.003(2) 0.011(2)
C22B 0.059(3) 0.069(4) 0.055(4) -0.007(3) 0.001(3) -0.001(3)
C23B 0.075(4) 0.093(5) 0.053(4) -0.007(4) 0.004(3) -0.016(4)
C24B 0.064(4) 0.097(5) 0.072(5) -0.041(4) 0.010(3) -0.008(3)
C25B 0.081(4) 0.056(4) 0.100(5) -0.016(4) 0.003(4) 0.008(3)
C26B 0.069(4) 0.068(4) 0.064(4) 0.003(3) -0.004(3) 0.010(3)
C27B 0.068(4) 0.076(4) 0.061(4) 0.006(3) 0.000(3) -0.021(3)
C28B 0.096(5) 0.149(7) 0.069(5) 0.023(4) 0.003(4) 0.007(5)
C29B 0.113(7) 0.204(10) 0.070(5) -0.005(6) 0.018(5) -0.005(6)
C30B 0.073(5) 0.127(7) 0.108(7) -0.026(5) 0.002(5) -0.002(4)
C31B 0.071(5) 0.099(5) 0.094(6) 0.009(4) 0.001(4) -0.012(4)
C32B 0.063(4) 0.095(5) 0.073(4) 0.010(4) -0.001(3) -0.002(3)
C33B 0.066(4) 0.047(3) 0.074(4) 0.003(3) 0.016(3) -0.002(3)
C34B 0.110(5) 0.072(4) 0.058(4) -0.003(3) -0.004(3) -0.009(4)
C35B 0.108(6) 0.078(5) 0.095(6) -0.006(4) -0.005(4) -0.025(4)
C36B 0.098(5) 0.075(5) 0.110(6) -0.005(5) 0.025(5) -0.016(4)
C37B 0.097(5) 0.071(4) 0.091(5) 0.008(4) 0.031(4) -0.002(4)
C38B 0.079(4) 0.068(4) 0.063(4) -0.006(3) 0.006(3) 0.003(3)
C39B 0.078(4) 0.102(5) 0.052(4) 0.024(4) -0.002(3) 0.007(4)
C40B 0.117(6) 0.130(7) 0.105(6) 0.009(5) -0.027(5) 0.008(5)
C41B 0.125(9) 0.217(13) 0.137(9) -0.010(10) -0.039(6) -0.004(9)
C42B 0.156(11) 0.261(17) 0.075(6) 0.028(9) -0.040(6) 0.046(11)
C43B 0.208(11) 0.140(8) 0.142(9) 0.074(7) 0.039(8) 0.022(8)
C44B 0.121(7) 0.147(8) 0.134(7) 0.078(6) 0.003(5) -0.004(6)
C9A 0.063(4) 0.099(5) 0.083(5) -0.032(4) 0.012(3) 0.007(4)
C10A 0.134(7) 0.187(10) 0.178(9) 0.093(8) 0.075(7) 0.078(7)
C12A 0.125(9) 0.093(7) 0.264(13) -0.026(8) -0.012(8) 0.034(7)
C11A 0.140(8) 0.155(9) 0.167(9) 0.048(7) 0.025(7) 0.064(7)
C13A 0.108(9) 0.138(11) 0.579(31) 0.036(15) 0.072(12) 0.019(8)
C14A 0.120(9) 0.091(7) 0.458(22) 0.028(10) 0.042(11) 0.000(6)
B1A 0.083(5) 0.089(5) 0.049(4) -0.008(4) 0.011(4) 0.008(4)
C15A 0.091(5) 0.151(7) 0.062(4) 0.009(4) 0.019(4) 0.007(5)
C18A 0.180(12) 0.407(21) 0.152(10) 0.110(12) 0.093(9) 0.048(12)

loop_
_atom_site_label
_atom_site_type_symbol
_atom_site_fract_x
_atom_site_fract_y
_atom_site_fract_z
_atom_site_U_iso_or_equiv
_atom_site_thermal_displace_type
_atom_site_occupancy
_atom_site_calc_flag
_atom_site_refinement_flags
_atom_site_disorder_group
Mn1A Mn 0.28825(8) 0.01360(4) -0.11047(2) 0.0566(2) Uani 1 d . .
P1A P 0.29112(13) 0.11418(8) -0.14134(3) 0.0555(4) Uani 1 d . .
O1A O 0.0167(5) -0.0167(3) -0.12531(11) 0.121(2) Uani 1 d . .
O2A O 0.1487(3) 0.1539(2) -0.14486(8) 0.0638(9) Uani 1 d . .
O3A O 0.3296(3) 0.1041(2) -0.17699(7) 0.0595(9) Uani 1 d . .
O4A O 0.3844(3) 0.1850(2) -0.13131(8) 0.0623(9) Uani 1 d . .
N1A N 0.2797(4) 0.1143(3) -0.05178(11) 0.0707(13) Uani 1 d . .
N2A N 0.1285(5) -0.0009(2) -0.11858(10) 0.0683(12) Uani 1 d . .
C2A C 0.2812(5) 0.0793(3) -0.07438(14) 0.0646(15) Uani 1 d . .
C3A C 0.3986(7) -0.0676(3) -0.08151(14) 0.082(2) Uani 1 d . .
H3AA H 0.3874(7) -0.0747(3) -0.06020(14) 0.098 Uiso 1 calc R .
C4A C 0.4884(6) -0.0164(4) -0.0938(2) 0.088(2) Uani 1 d . .
H4AA H 0.5459(6) 0.0164(4) -0.0820(2) 0.106 Uiso 1 calc R .
C5A C 0.4757(6) -0.0238(4) -0.1260(2) 0.084(2) Uani 1 d . .
H5AA H 0.5247(6) 0.0021(4) -0.1399(2) 0.101 Uiso 1 calc R .
C6A C 0.3771(6) -0.0767(3) -0.13447(14) 0.075(2) Uani 1 d . .
H6AA H 0.3472(6) -0.0906(3) -0.15517(14) 0.090 Uiso 1 calc R .
C7A C 0.3298(6) -0.1056(3) -0.1074(2) 0.072(2) Uani 1 d . .
C8A C 0.2273(7) -0.1669(4) -0.1061(2) 0.113(2) Uani 1 d . .
H8AA H 0.2712(7) -0.2144(6) -0.1019(12) 0.169 Uiso 1 calc R .
H8AB H 0.1728(32) -0.1694(19) -0.1260(4) 0.169 Uiso 1 calc R .
H8AC H 0.1724(33) -0.1559(15) -0.0895(8) 0.169 Uiso 1 calc R .
C21A C 0.4342(6) 0.1819(4) -0.00790(12) 0.072(2) Uani 1 d . .
C22A C 0.4692(7) 0.2453(4) 0.0102(2) 0.089(2) Uani 1 d . .
H22A H 0.4030(7) 0.2799(4) 0.0137(2) 0.106 Uiso 1 calc R .
C23A C 0.5974(9) 0.2595(5) 0.0233(2) 0.108(2) Uani 1 d . .
H23A H 0.6166(9) 0.3025(5) 0.0355(2) 0.130 Uiso 1 calc R .
C24A C 0.6956(9) 0.2100(7) 0.0182(2) 0.119(3) Uani 1 d . .
H24A H 0.7823(9) 0.2197(7) 0.0269(2) 0.143 Uiso 1 calc R .
C25A C 0.6698(9) 0.1468(6) 0.0006(2) 0.122(3) Uani 1 d . .
H25A H 0.7374(9) 0.1132(6) -0.0030(2) 0.146 Uiso 1 calc R .
C26A C 0.5376(8) 0.1337(4) -0.01194(14) 0.101(2) Uani 1 d . .
H26A H 0.5189(8) 0.0900(4) -0.02367(14) 0.121 Uiso 1 calc R .
C27A C 0.1192(5) 0.2220(4) -0.16226(15) 0.0678(15) Uani 1 d . .
C28A C 0.1318(6) 0.2867(4) -0.1462(2) 0.095(2) Uani 1 d . .
H28A H 0.1625(6) 0.2870(4) -0.1247(2) 0.114 Uiso 1 calc R .
C29A C 0.0982(8) 0.3540(4) -0.1622(2) 0.125(3) Uani 1 d . .
H29A H 0.1066(8) 0.3997(4) -0.1514(2) 0.150 Uiso 1 calc R .
C30A C 0.0523(7) 0.3524(5) -0.1941(3) 0.119(3) Uani 1 d . .
H30A H 0.0305(7) 0.3970(5) -0.2049(3) 0.142 Uiso 1 calc R .
C31A C 0.0394(6) 0.2852(6) -0.2093(2) 0.107(3) Uani 1 d . .
H31A H 0.0080(6) 0.2842(6) -0.2307(2) 0.128 Uiso 1 calc R .
C32A C 0.0716(6) 0.2189(4) -0.19390(15) 0.083(2) Uani 1 d . .
H32A H 0.0617(6) 0.1730(4) -0.20450(15) 0.100 Uiso 1 calc R .
C33A C 0.2999(5) 0.0403(3) -0.19604(11) 0.0522(12) Uani 1 d . .
C34A C 0.4022(5) 0.0090(3) -0.21011(13) 0.069(2) Uani 1 d . .
H34A H 0.4876(5) 0.0292(3) -0.20695(13) 0.082 Uiso 1 calc R .
C35A C 0.3755(6) -0.0535(4) -0.22918(14) 0.087(2) Uani 1 d . .
H35A H 0.4442(6) -0.0769(4) -0.23844(14) 0.104 Uiso 1 calc R .
C36A C 0.2489(7) -0.0812(4) -0.23455(15) 0.087(2) Uani 1 d . .
H36A H 0.2316(7) -0.1225(4) -0.24791(15) 0.104 Uiso 1 calc R .
C37A C 0.1480(6) -0.0489(3) -0.22052(14) 0.078(2) Uani 1 d . .
H37A H 0.0623(6) -0.0685(3) -0.22412(14) 0.093 Uiso 1 calc R .
C38A C 0.1726(5) 0.0127(3) -0.20097(12) 0.0598(14) Uani 1 d . .
H38A H 0.1041(5) 0.0352(3) -0.19131(12) 0.072 Uiso 1 calc R .
C39A C 0.5223(5) 0.1793(3) -0.12314(12) 0.0562(13) Uani 1 d . .
C40A C 0.5698(6) 0.1879(3) -0.09185(13) 0.078(2) Uani 1 d . .
H40A H 0.5120(6) 0.1960(3) -0.07647(13) 0.094 Uiso 1 calc R .
C41A C 0.7059(7) 0.1843(4) -0.08374(15) 0.098(2) Uani 1 d . .
H41A H 0.7399(7) 0.1898(4) -0.06259(15) 0.117 Uiso 1 calc R .
C42A C 0.7914(6) 0.1730(4) -0.1062(2) 0.097(2) Uani 1 d . .
H42A H 0.8827(6) 0.1698(4) -0.1005(2) 0.116 Uiso 1 calc R .
C43A C 0.7412(7) 0.1663(4) -0.1371(2) 0.095(2) Uani 1 d . .
H43A H 0.7992(7) 0.1593(4) -0.1525(2) 0.114 Uiso 1 calc R .
C44A C 0.6061(6) 0.1696(3) -0.14611(13) 0.073(2) Uani 1 d . .
H44A H 0.5728(6) 0.1653(3) -0.16735(13) 0.088 Uiso 1 calc R .
Mn1B Mn 0.44904(8) 0.49928(4) 0.14274(2) 0.0634(3) Uani 1 d . .
P1B P 0.56712(14) 0.42855(8) 0.11341(3) 0.0639(4) Uani 1 d . .
O1B O 0.5770(5) 0.6327(3) 0.1330(2) 0.150(2) Uani 1 d . .
O2B O 0.7163(4) 0.4572(2) 0.11417(8) 0.0725(10) Uani 1 d . .
O3B O 0.5965(3) 0.3426(2) 0.12312(8) 0.0726(10) Uani 1 d . .
O4B O 0.5175(4) 0.4150(2) 0.07664(9) 0.0884(12) Uani 1 d . .
N1B N 0.6178(4) 0.4306(2) 0.20044(10) 0.0593(11) Uani 1 d . .
B1B B 0.6982(5) 0.3945(3) 0.23108(13) 0.0521(15) Uani 1 d . .
N2B N 0.5295(5) 0.5772(3) 0.13822(14) 0.098(2) Uani 1 d . .
C2B C 0.5567(5) 0.4573(3) 0.17893(13) 0.0597(14) Uani 1 d . .
C3B C 0.2571(7) 0.5042(8) 0.1155(2) 0.131(3) Uani 1 d . .
H3BA H 0.2452(7) 0.5148(8) 0.0939(2) 0.158 Uiso 1 calc R .
C4B C 0.2736(9) 0.4337(6) 0.1278(3) 0.131(3) Uani 1 d . .
H4BA H 0.2788(9) 0.3896(6) 0.1161(3) 0.158 Uiso 1 calc R .
C5B C 0.2805(7) 0.4374(6) 0.1571(3) 0.112(3) Uani 1 d . .
H5BA H 0.2878(7) 0.3956(6) 0.1705(3) 0.135 Uiso 1 calc R .
C6B C 0.2759(6) 0.5161(6) 0.1683(2) 0.118(3) Uani 1 d . .
H6BA H 0.2817(6) 0.5338(6) 0.1890(2) 0.142 Uiso 1 calc R .
C7B C 0.2602(7) 0.5589(4) 0.1394(2) 0.103(2) Uani 1 d . .
C8B C 0.2426(9) 0.6376(6) 0.1356(3) 0.224(6) Uani 1 d . .
H8BA H 0.1689(70) 0.6537(11) 0.1465(21) 0.335 Uiso 1 calc R .
H8BB H 0.2250(105) 0.6494(9) 0.1135(3) 0.335 Uiso 1 calc R .
H8BC H 0.3220(42) 0.6632(6) 0.1443(24) 0.335 Uiso 1 calc R .
C9B C 0.6010(5) 0.3329(3) 0.24536(11) 0.0553(13) Uani 1 d . .
C10B C 0.4626(5) 0.3393(3) 0.24261(13) 0.070(2) Uani 1 d . .
H10B H 0.4225(5) 0.3772(3) 0.22979(13) 0.084 Uiso 1 calc R .
C11B C 0.3828(6) 0.2917(4) 0.2581(2) 0.087(2) Uani 1 d . .
H11B H 0.2910(6) 0.2987(4) 0.2558(2) 0.104 Uiso 1 calc R .
C12B C 0.4370(8) 0.2353(4) 0.2764(2) 0.088(2) Uani 1 d . .
H12B H 0.3832(8) 0.2035(4) 0.2870(2) 0.106 Uiso 1 calc R .
C13B C 0.5721(8) 0.2250(3) 0.27928(14) 0.087(2) Uani 1 d . .
H13B H 0.6099(8) 0.1854(3) 0.29150(14) 0.104 Uiso 1 calc R .
C14B C 0.6530(6) 0.2733(3) 0.26413(13) 0.073(2) Uani 1 d . .
H14B H 0.7446(6) 0.2656(3) 0.26658(13) 0.087 Uiso 1 calc R .
C15B C 0.8317(5) 0.3581(3) 0.21929(11) 0.0558(13) Uani 1 d . .
C16B C 0.8334(6) 0.2874(3) 0.20464(12) 0.069(2) Uani 1 d . .
H16B H 0.7543(6) 0.2603(3) 0.20122(12) 0.083 Uiso 1 calc R .
C17B C 0.9477(7) 0.2562(4) 0.19507(14) 0.083(2) Uani 1 d . .
H17B H 0.9444(7) 0.2089(4) 0.18551(14) 0.100 Uiso 1 calc R .
C18B C 1.0649(7) 0.2939(5) 0.1995(2) 0.091(2) Uani 1 d . .
H18B H 1.1420(7) 0.2728(5) 0.1931(2) 0.109 Uiso 1 calc R .
C19B C 1.0681(6) 0.3634(5) 0.2134(2) 0.097(2) Uani 1 d . .
H19B H 1.1478(6) 0.3900(5) 0.2164(2) 0.116 Uiso 1 calc R .
C20B C 0.9528(6) 0.3945(3) 0.22318(13) 0.075(2) Uani 1 d . .
H20B H 0.9577(6) 0.4418(3) 0.23272(13) 0.090 Uiso 1 calc R .
C21B C 0.7330(4) 0.4622(3) 0.25605(11) 0.0515(13) Uani 1 d . .
C22B C 0.7709(5) 0.4457(3) 0.28754(12) 0.0612(14) Uani 1 d . .
H22B H 0.7706(5) 0.3957(3) 0.29406(12) 0.073 Uiso 1 calc R .
C23B C 0.8093(5) 0.5004(4) 0.30969(13) 0.074(2) Uani 1 d . .
H23B H 0.8334(5) 0.4871(4) 0.33075(13) 0.089 Uiso 1 calc R .
C24B C 0.8119(5) 0.5737(4) 0.3007(2) 0.077(2) Uani 1 d . .
H24B H 0.8398(5) 0.6104(4) 0.3157(2) 0.093 Uiso 1 calc R .
C25B C 0.7741(5) 0.5942(3) 0.2702(2) 0.079(2) Uani 1 d . .
H25B H 0.7745(5) 0.6446(3) 0.2642(2) 0.095 Uiso 1 calc R .
C26B C 0.7347(5) 0.5385(3) 0.24806(13) 0.0680(15) Uani 1 d . .
H26B H 0.7086(5) 0.5526(3) 0.22718(13) 0.082 Uiso 1 calc R .
C27B C 0.8170(6) 0.4147(3) 0.10224(14) 0.069(2) Uani 1 d . .
C28B C 0.8355(7) 0.4195(4) 0.0710(2) 0.105(2) Uani 1 d . .
H28B H 0.7814(7) 0.4502(4) 0.0573(2) 0.126 Uiso 1 calc R .
C29B C 0.9374(9) 0.3771(6) 0.0599(2) 0.128(3) Uani 1 d . .
H29B H 0.9513(9) 0.3798(6) 0.0386(2) 0.154 Uiso 1 calc R .
C30B C 1.0163(7) 0.3322(4) 0.0797(2) 0.103(2) Uani 1 d . .
H30B H 1.0830(7) 0.3035(4) 0.0720(2) 0.123 Uiso 1 calc R .
C31B C 0.9968(6) 0.3298(4) 0.1109(2) 0.089(2) Uani 1 d . .
H31B H 1.0521(6) 0.2999(4) 0.1247(2) 0.106 Uiso 1 calc R .
C32B C 0.8975(6) 0.3703(4) 0.12239(15) 0.077(2) Uani 1 d . .
H32B H 0.8848(6) 0.3677(4) 0.14379(15) 0.093 Uiso 1 calc R .
C33B C 0.4977(5) 0.2884(3) 0.12659(14) 0.0617(14) Uani 1 d . .
C34B C 0.4291(6) 0.2558(3) 0.10043(14) 0.081(2) Uani 1 d . .
H34B H 0.4438(6) 0.2710(3) 0.08007(14) 0.097 Uiso 1 calc R .
C35B C 0.3389(7) 0.2006(4) 0.1049(2) 0.095(2) Uani 1 d . .
H35B H 0.2923(7) 0.1776(4) 0.0874(2) 0.114 Uiso 1 calc R .
C36B C 0.3163(7) 0.1790(4) 0.1341(2) 0.093(2) Uani 1 d . .
H36B H 0.2526(7) 0.1422(4) 0.1366(2) 0.112 Uiso 1 calc R .
C37B C 0.3854(7) 0.2102(4) 0.1604(2) 0.085(2) Uani 1 d . .
H37B H 0.3707(7) 0.1939(4) 0.1806(2) 0.102 Uiso 1 calc R .
C38B C 0.4765(6) 0.2659(3) 0.15663(14) 0.070(2) Uani 1 d . .
H38B H 0.5234(6) 0.2882(3) 0.17427(14) 0.084 Uiso 1 calc R .
C39B C 0.4450(6) 0.4672(4) 0.05693(13) 0.078(2) Uani 1 d . .
C40B C 0.3349(8) 0.4420(5) 0.0397(2) 0.120(3) Uani 1 d . .
H40B H 0.3086(8) 0.3921(5) 0.0416(2) 0.144 Uiso 1 calc R .
C41B C 0.2591(12) 0.4907(8) 0.0188(3) 0.164(5) Uani 1 d . .
H41B H 0.1827(12) 0.4749(8) 0.0064(3) 0.196 Uiso 1 calc R .
C42B C 0.3033(13) 0.5595(9) 0.0180(2) 0.168(5) Uani 1 d . .
H42B H 0.2533(13) 0.5926(9) 0.0045(2) 0.201 Uiso 1 calc R .
C43B C 0.4125(12) 0.5881(6) 0.0343(3) 0.162(4) Uani 1 d . .
H43B H 0.4376(12) 0.6381(6) 0.0321(3) 0.194 Uiso 1 calc R .
C44B C 0.4874(8) 0.5383(5) 0.0552(2) 0.135(3) Uani 1 d . .
H44B H 0.5641(8) 0.5545(5) 0.0674(2) 0.161 Uiso 1 calc R .
C9A C 0.1968(6) 0.2411(4) -0.0332(2) 0.081(2) Uani 1 d . .
C10A C 0.2395(9) 0.2963(6) -0.0502(2) 0.162(4) Uani 1 d . .
H10A H 0.3262(9) 0.2923(6) -0.0555(2) 0.195 Uiso 1 calc R .
C12A C 0.0477(12) 0.3694(6) -0.0545(3) 0.163(4) Uani 1 d . .
H12A H 0.0017(12) 0.4142(6) -0.0591(3) 0.196 Uiso 1 calc R .
C11A C 0.1689(11) 0.3599(5) -0.0609(2) 0.153(4) Uani 1 d . .
H11A H 0.2088(11) 0.3959(5) -0.0728(2) 0.184 Uiso 1 calc R .
C13A C -0.0080(11) 0.3106(8) -0.0408(5) 0.273(9) Uani 1 d . .
H13A H -0.0982(11) 0.3119(8) -0.0381(5) 0.327 Uiso 1 calc R .
C14A C 0.0679(11) 0.2473(5) -0.0303(4) 0.222(7) Uani 1 d . .
H14A H 0.0257(11) 0.2079(5) -0.0209(4) 0.267 Uiso 1 calc R .
B1A B 0.2799(7) 0.1663(4) -0.02065(15) 0.074(2) Uani 1 d . .
C16A C 0.2635(13) 0.0559(7) 0.0172(3) 0.112(5) Uiso 0.549(7) d PD 1
H16A H 0.3357(13) 0.0352(7) 0.0083(3) 0.135 Uiso 0.549(7) calc PR 1
C17A C 0.2143(12) 0.0174(7) 0.0438(3) 0.101(4) Uiso 0.549(7) d PD 1
H17A H 0.2663(12) -0.0173(7) 0.0560(3) 0.121 Uiso 0.549(7) calc PR 1
C19A C 0.0819(12) 0.1210(7) 0.0500(3) 0.097(4) Uiso 0.549(7) d PD 1
H19A H 0.0455(12) 0.1475(7) 0.0660(3) 0.116 Uiso 0.549(7) calc PR 1
C20A C 0.1350(10) 0.1594(6) 0.0266(2) 0.076(3) Uiso 0.549(7) d PD 1
H20A H 0.1225(10) 0.2112(6) 0.0243(2) 0.092 Uiso 0.549(7) calc PR 1
C15A C 0.2117(6) 0.1180(4) 0.00515(13) 0.100(2) Uani 1 d GD 1
C16C C 0.1150(8) 0.0527(5) -0.00523(13) 0.100(5) Uiso 0.451(7) d PGD 2
C17C C 0.0596(9) 0.0050(5) 0.0159(2) 0.112(6) Uiso 0.451(7) d PGD 2
C18A C 0.0813(10) 0.0355(5) 0.0504(2) 0.241(7) Uani 1 d GD .
C19C C 0.1812(11) 0.0522(5) 0.05768(13) 0.088(5) Uiso 0.451(7) d PGD 2
C20C C 0.2527(7) 0.0952(5) 0.03551(15) 0.120(6) Uiso 0.451(7) d PGD 2

loop_
_atom_type_symbol
_atom_type_description
_atom_type_scat_dispersion_real
_atom_type_scat_dispersion_imag
_atom_type_scat_source
C C 0.0033 0.0016 'International Tables Vol C Tables 4.2.6.8 and 6.1.1.4'
H H 0.0000 0.0000 'International Tables Vol C Tables 4.2.6.8 and 6.1.1.4'
B B 0.0013 0.0007 'International Tables Vol C Tables 4.2.6.8 and 6.1.1.4'
N N 0.0061 0.0033 'International Tables Vol C Tables 4.2.6.8 and 6.1.1.4'
O O 0.0106 0.0060 'International Tables Vol C Tables 4.2.6.8 and 6.1.1.4'
P P 0.1023 0.0942 'International Tables Vol C Tables 4.2.6.8 and 6.1.1.4'
Mn Mn 0.3368 0.7283 'International Tables Vol C Tables 4.2.6.8 and 6.1.1.4'

loop_
_geom_angle_atom_site_label_1
_geom_angle_atom_site_label_2
_geom_angle_atom_site_label_3
_geom_angle
_geom_angle_site_symmetry_3
N2A Mn1A C2A 98.2(2) .
N2A Mn1A C3A 117.4(2) .
C2A Mn1A C3A 90.7(2) .
N2A Mn1A C4A 155.4(2) .
C2A Mn1A C4A 90.1(2) .
C3A Mn1A C4A 38.9(2) .
N2A Mn1A C6A 103.7(2) .
C2A Mn1A C6A 151.5(2) .
C3A Mn1A C6A 63.2(2) .
C4A Mn1A C6A 62.7(2) .
N2A Mn1A C7A 92.3(2) .
C2A Mn1A C7A 124.5(2) .
C3A Mn1A C7A 38.3(2) .
C4A Mn1A C7A 64.2(2) .
C6A Mn1A C7A 37.7(2) .
N2A Mn1A C5A 139.5(3) .
C2A Mn1A C5A 122.1(3) .
C3A Mn1A C5A 63.1(2) .
C4A Mn1A C5A 36.9(2) .
C6A Mn1A C5A 37.4(2) .
C7A Mn1A C5A 63.2(2) .
N2A Mn1A P1A 94.40(15) .
C2A Mn1A P1A 89.2(2) .
C3A Mn1A P1A 147.9(2) .
C4A Mn1A P1A 108.9(2) .
C6A Mn1A P1A 106.8(2) .
C7A Mn1A P1A 144.2(2) .
C5A Mn1A P1A 90.0(2) .
O2A P1A O4A 100.3(2) .
O2A P1A O3A 105.4(2) .
O4A P1A O3A 98.2(2) .
O2A P1A Mn1A 110.09(14) .
O4A P1A Mn1A 121.28(14) .
O3A P1A Mn1A 119.01(14) .
C27A O2A P1A 124.0(3) .
C33A O3A P1A 124.8(3) .
C39A O4A P1A 123.4(3) .
C2A N1A B1A 177.8(5) .
O1A N2A Mn1A 174.8(5) .
N1A C2A Mn1A 175.6(5) .
C7A C3A C4A 107.6(5) .
C7A C3A Mn1A 71.9(3) .
C4A C3A Mn1A 70.9(3) .
C5A C4A C3A 108.0(6) .
C5A C4A Mn1A 73.0(4) .
C3A C4A Mn1A 70.2(3) .
C4A C5A C6A 108.3(6) .
C4A C5A Mn1A 70.2(4) .
C6A C5A Mn1A 70.1(3) .
C5A C6A C7A 109.7(6) .
C5A C6A Mn1A 72.4(3) .
C7A C6A Mn1A 71.6(3) .
C6A C7A C3A 106.4(5) .
C6A C7A C8A 126.5(6) .
C3A C7A C8A 127.1(6) .
C6A C7A Mn1A 70.7(3) .
C3A C7A Mn1A 69.8(3) .
C8A C7A Mn1A 125.4(4) .
C26A C21A C22A 114.9(6) .
C26A C21A B1A 124.7(6) .
C22A C21A B1A 120.3(6) .
C23A C22A C21A 123.0(7) .
C24A C23A C22A 119.3(8) .
C25A C24A C23A 121.3(9) .
C24A C25A C26A 117.7(8) .
C21A C26A C25A 123.7(7) .
C28A C27A C32A 122.4(6) .
C28A C27A O2A 117.4(6) .
C32A C27A O2A 120.1(6) .
C27A C28A C29A 118.8(7) .
C30A C29A C28A 119.7(8) .
C31A C30A C29A 119.4(8) .
C30A C31A C32A 121.5(8) .
C31A C32A C27A 118.2(7) .
C34A C33A C38A 122.0(5) .
C34A C33A O3A 116.9(5) .
C38A C33A O3A 121.1(5) .
C33A C34A C35A 118.1(5) .
C36A C35A C34A 120.5(5) .
C37A C36A C35A 120.5(6) .
C36A C37A C38A 120.1(5) .
C33A C38A C37A 118.8(5) .
C44A C39A C40A 121.6(5) .
C44A C39A O4A 120.4(5) .
C40A C39A O4A 117.9(5) .
C39A C40A C41A 118.2(5) .
C42A C41A C40A 121.2(6) .
C43A C42A C41A 119.0(6) .
C42A C43A C44A 121.5(6) .
C39A C44A C43A 118.5(5) .
N2B Mn1B C2B 100.1(2) .
N2B Mn1B C3B 109.6(4) .
C2B Mn1B C3B 147.3(4) .
N2B Mn1B C4B 146.0(4) .
C2B Mn1B C4B 113.6(4) .
C3B Mn1B C4B 36.7(3) .
N2B Mn1B C5B 151.9(4) .
C2B Mn1B C5B 88.6(3) .
C3B Mn1B C5B 58.7(3) .
C4B Mn1B C5B 33.2(3) .
N2B Mn1B C6B 112.4(4) .
C2B Mn1B C6B 94.2(3) .
C3B Mn1B C6B 62.2(3) .
C4B Mn1B C6B 62.6(3) .
C5B Mn1B C6B 39.8(3) .
N2B Mn1B C7B 91.4(3) .
C2B Mn1B C7B 131.0(3) .
C3B Mn1B C7B 37.8(3) .
C4B Mn1B C7B 63.6(3) .
C5B Mn1B C7B 63.5(3) .
C6B Mn1B C7B 38.5(3) .
N2B Mn1B P1B 96.3(2) .
C2B Mn1B P1B 86.3(2) .
C3B Mn1B P1B 103.4(3) .
C4B Mn1B P1B 90.3(3) .
C5B Mn1B P1B 111.0(3) .
C6B Mn1B P1B 150.7(3) .
C7B Mn1B P1B 139.8(3) .
O2B P1B O3B 98.6(2) .
O2B P1B O4B 105.5(2) .
O3B P1B O4B 97.9(2) .
O2B P1B Mn1B 112.1(2) .
O3B P1B Mn1B 119.6(2) .
O4B P1B Mn1B 120.1(2) .
C27B O2B P1B 123.0(3) .
C33B O3B P1B 124.4(3) .
C39B O4B P1B 124.8(4) .
C2B N1B B1B 177.9(5) .
N1B B1B C21B 107.0(4) .
N1B B1B C15B 106.2(4) .
C21B B1B C15B 111.5(4) .
N1B B1B C9B 107.3(4) .
C21B B1B C9B 110.7(4) .
C15B B1B C9B 113.7(4) .
O1B N2B Mn1B 174.0(6) .
N1B C2B Mn1B 177.9(5) .
C4B C3B C7B 111.5(9) .
C4B C3B Mn1B 71.9(5) .
C7B C3B Mn1B 71.9(4) .
C5B C4B C3B 109.2(10) .
C5B C4B Mn1B 73.7(6) .
C3B C4B Mn1B 71.4(5) .
C4B C5B C6B 111.8(9) .
C4B C5B Mn1B 73.0(6) .
C6B C5B Mn1B 70.3(4) .
C7B C6B C5B 103.4(7) .
C7B C6B Mn1B 70.8(4) .
C5B C6B Mn1B 69.9(4) .
C3B C7B C8B 127.6(11) .
C3B C7B C6B 104.0(7) .
C8B C7B C6B 128.3(11) .
C3B C7B Mn1B 70.3(4) .
C8B C7B Mn1B 125.9(6) .
C6B C7B Mn1B 70.7(4) .
C14B C9B C10B 115.0(5) .
C14B C9B B1B 121.1(5) .
C10B C9B B1B 123.6(5) .
C11B C10B C9B 122.9(6) .
C12B C11B C10B 120.3(6) .
C11B C12B C13B 119.4(6) .
C12B C13B C14B 120.5(6) .
C13B C14B C9B 121.9(6) .
C20B C15B C16B 114.8(5) .
C20B C15B B1B 122.3(5) .
C16B C15B B1B 122.9(5) .
C17B C16B C15B 122.6(6) .
C18B C17B C16B 120.5(6) .
C17B C18B C19B 119.1(6) .
C18B C19B C20B 120.2(6) .
C15B C20B C19B 122.7(6) .
C22B C21B C26B 115.4(5) .
C22B C21B B1B 119.8(5) .
C26B C21B B1B 124.7(5) .
C23B C22B C21B 122.7(5) .
C24B C23B C22B 119.8(5) .
C23B C24B C25B 120.7(5) .
C24B C25B C26B 118.9(6) .
C25B C26B C21B 122.4(5) .
C28B C27B C32B 120.7(6) .
C28B C27B O2B 119.9(6) .
C32B C27B O2B 119.4(5) .
C27B C28B C29B 118.5(7) .
C30B C29B C28B 121.0(7) .
C29B C30B C31B 119.0(7) .
C30B C31B C32B 121.3(7) .
C27B C32B C31B 119.4(6) .
C34B C33B C38B 120.8(5) .
C34B C33B O3B 120.5(5) .
C38B C33B O3B 118.6(5) .
C35B C34B C33B 118.6(6) .
C36B C35B C34B 121.1(6) .
C35B C36B C37B 121.0(6) .
C36B C37B C38B 119.2(6) .
C37B C38B C33B 119.3(6) .
C44B C39B C40B 122.5(7) .
C44B C39B O4B 120.4(6) .
C40B C39B O4B 117.1(7) .
C39B C40B C41B 120.3(9) .
C42B C41B C40B 115.3(11) .
C41B C42B C43B 127.4(12) .
C42B C43B C44B 116.4(10) .
C39B C44B C43B 118.1(9) .
C10A C9A C14A 111.8(8) .
C10A C9A B1A 126.7(6) .
C14A C9A B1A 121.0(8) .
C9A C10A C11A 126.8(8) .
C11A C12A C13A 116.0(10) .
C12A C11A C10A 120.2(10) .
C12A C13A C14A 121.1(11) .
C9A C14A C13A 123.1(10) .
C15A B1A N1A 106.9(5) .
C15A B1A C21A 109.4(5) .
N1A B1A C21A 106.8(5) .
C15A B1A C9A 114.5(5) .
N1A B1A C9A 104.0(5) .
C21A B1A C9A 114.5(5) .
C15A C16A C17A 123.2(12) .
C18A C17A C16A 116.8(11) .
C20A C19A C18A 120.8(10) .
C19A C20A C15A 118.7(10) .
C16A C15A C20A 113.7(8) .
C20C C15A C16C 99.5 .
C16A C15A B1A 122.4(8) .
C20C C15A B1A 133.6(5) .
C20A C15A B1A 117.0(6) .
C16C C15A B1A 120.7(5) .
C16C C17C C18A 111.6 .
C16C C17C C17C 81.7(9) 3
C18A C17C C17C 142.3(14) 3
C17A C18A C19A 102.4(9) .
C19C C18A C17C 113.8 .
C18A C19C C20C 118.5 .

loop_
_geom_bond_atom_site_label_1
_geom_bond_atom_site_label_2
_geom_bond_distance
_geom_bond_site_symmetry_2
Mn1A N2A 1.634(5) .
Mn1A C2A 1.929(6) .
Mn1A C3A 2.129(5) .
Mn1A C4A 2.137(6) .
Mn1A C6A 2.143(5) .
Mn1A C7A 2.155(5) .
Mn1A C5A 2.173(6) .
Mn1A P1A 2.213(2) .
P1A O2A 1.594(3) .
P1A O4A 1.600(3) .
P1A O3A 1.609(3) .
O1A N2A 1.169(5) .
O2A C27A 1.429(6) .
O3A C33A 1.403(5) .
O4A C39A 1.403(6) .
N1A C2A 1.142(6) .
N1A B1A 1.608(8) .
C3A C7A 1.406(8) .
C3A C4A 1.421(8) .
C4A C5A 1.363(8) .
C5A C6A 1.386(8) .
C6A C7A 1.388(7) .
C7A C8A 1.506(8) .
C21A C26A 1.373(8) .
C21A C22A 1.385(8) .
C21A B1A 1.619(9) .
C22A C23A 1.377(9) .
C23A C24A 1.359(10) .
C24A C25A 1.354(11) .
C25A C26A 1.404(10) .
C27A C28A 1.333(8) .
C27A C32A 1.376(8) .
C28A C29A 1.396(9) .
C29A C30A 1.380(11) .
C30A C31A 1.354(10) .
C31A C32A 1.367(9) .
C33A C34A 1.365(7) .
C33A C38A 1.371(6) .
C34A C35A 1.381(7) .
C35A C36A 1.366(7) .
C36A C37A 1.359(7) .
C37A C38A 1.378(7) .
C39A C44A 1.366(7) .
C39A C40A 1.370(7) .
C40A C41A 1.383(8) .
C41A C42A 1.367(8) .
C42A C43A 1.355(8) .
C43A C44A 1.379(8) .
Mn1B N2B 1.624(6) .
Mn1B C2B 1.933(6) .
Mn1B C3B 2.151(7) .
Mn1B C4B 2.158(9) .
Mn1B C5B 2.166(8) .
Mn1B C6B 2.172(7) .
Mn1B C7B 2.173(7) .
Mn1B P1B 2.203(2) .
P1B O2B 1.587(4) .
P1B O3B 1.598(4) .
P1B O4B 1.603(4) .
O1B N2B 1.127(6) .
O2B C27B 1.402(6) .
O3B C33B 1.403(6) .
O4B C39B 1.401(6) .
N1B C2B 1.147(6) .
N1B B1B 1.591(7) .
B1B C21B 1.613(7) .
B1B C15B 1.621(7) .
B1B C9B 1.627(8) .
C3B C4B 1.358(11) .
C3B C7B 1.401(10) .
C4B C5B 1.237(11) .
C5B C6B 1.477(11) .
C6B C7B 1.434(10) .
C7B C8B 1.413(10) .
C9B C14B 1.392(7) .
C9B C10B 1.395(7) .
C10B C11B 1.378(8) .
C11B C12B 1.348(8) .
C12B C13B 1.369(8) .
C13B C14B 1.387(8) .
C15B C20B 1.377(7) .
C15B C16B 1.400(7) .
C16B C17B 1.379(7) .
C17B C18B 1.355(8) .
C18B C19B 1.365(9) .
C19B C20B 1.390(8) .
C21B C22B 1.379(6) .
C21B C26B 1.395(7) .
C22B C23B 1.376(7) .
C23B C24B 1.355(7) .
C24B C25B 1.360(8) .
C25B C26B 1.390(7) .
C27B C28B 1.358(8) .
C27B C32B 1.365(7) .
C28B C29B 1.395(9) .
C29B C30B 1.353(10) .
C30B C31B 1.356(9) .
C31B C32B 1.366(8) .
C33B C34B 1.371(7) .
C33B C38B 1.372(7) .
C34B C35B 1.363(8) .
C35B C36B 1.337(8) .
C36B C37B 1.368(8) .
C37B C38B 1.370(7) .
C39B C44B 1.335(9) .
C39B C40B 1.340(9) .
C40B C41B 1.404(12) .
C41B C42B 1.299(14) .
C42B C43B 1.339(13) .
C43B C44B 1.412(11) .
C9A C10A 1.314(9) .
C9A C14A 1.325(10) .
C9A B1A 1.628(9) .
C10A C11A 1.386(10) .
C12A C11A 1.292(11) .
C12A C13A 1.346(14) .
C13A C14A 1.404(14) .
B1A C15A 1.600(8) .
C16A C15A 1.300(13) .
C16A C17A 1.449(14) .
C17A C18A 1.438(13) .
C19A C20A 1.360(13) .
C19A C18A 1.516(12) .
C20A C15A 1.452(10) .
C15A C20C 1.37 .
C15A C16C 1.55 .
C16C C17C 1.39 .
C17C C18A 1.55 .
C17C C17C 1.72(2) 3
C18A C19C 1.07 .
C19C C20C 1.46 .
